data_7244917
loop_
_publ_author_name
'Fu, Xiaochen'
'Sale, Matthew'
'Ding, Bowen'
'Lewis, William'
'Silvester, Debbie S.'
'Ling, Chris D.'
'D'Alessandro, Deanna Michelle'

_publ_section_title
;
 Hydrogen-Bonding 2D Coordination Polymer for Enzyme-Free Electrochemical
 Glucose Sensing
;
_journal_name_full CrystEngComm
_journal_paper_doi 10.1039/D2CE00240J
_journal_year 2022
_chemical_formula_sum 'C20 H22 N12 O4 Zn'
_chemical_formula_weight 559.86
_chemical_name_common ZBM
_chemical_name_systematic Zn(BPDC)Mel.Mel
_space_group_crystal_system orthorhombic
_space_group_IT_number 39
_space_group_name_Hall 'A 2 -2b'
_space_group_name_H-M_alt 'A e m 2'
_atom_sites_solution_hydrogens geom
_audit_creation_method SHELXL-2014/7
_audit_update_record
;
2020-10-11 deposited with the CCDC.	2022-05-12 downloaded from the CCDC.
;
_cell_angle_alpha 90
_cell_angle_beta 90
_cell_angle_gamma 90
_cell_formula_units_Z 12
_cell_length_a 17.5983(4)
_cell_length_b 24.5934(3)
_cell_length_c 18.2648(2)
_cell_measurement_reflns_used 16740
_cell_measurement_temperature 100.01(10)
_cell_measurement_theta_max 72.6320
_cell_measurement_theta_min 4.3760
_cell_volume 7905.0(2)
_computing_cell_refinement 'CrysAlisPro 1.171.38.46 (Rigaku OD, 2015)'
_computing_data_collection 'CrysAlisPro 1.171.38.46 (Rigaku OD, 2015)'
_computing_data_reduction 'CrysAlisPro 1.171.38.46 (Rigaku OD, 2015)'
_computing_molecular_graphics 'Ortep for Windows (Farrugia, 2012)'
_computing_publication_material 'WinGX publication routines (Farrugia, 2012)'
_computing_structure_refinement 'SHELXL-2014/7 (Sheldrick, 2014)'
_computing_structure_solution 'SHELXT-2014 (Sheldrick, 2014)'
_diffrn_ambient_temperature 100.01(10)
_diffrn_measured_fraction_theta_full 1.000
_diffrn_measured_fraction_theta_max 0.988
_diffrn_measurement_device_type 'SuperNova, Dual, Cu at zero, Atlas'
_diffrn_measurement_method '\w scans'
_diffrn_radiation_type CuK\a
_diffrn_radiation_wavelength 1.54178
_diffrn_reflns_av_R_equivalents 0.0244
_diffrn_reflns_av_unetI/netI 0.0310
_diffrn_reflns_Laue_measured_fraction_full 1.000
_diffrn_reflns_Laue_measured_fraction_max 0.988
_diffrn_reflns_limit_h_max 13
_diffrn_reflns_limit_h_min -21
_diffrn_reflns_limit_k_max 30
_diffrn_reflns_limit_k_min -18
_diffrn_reflns_limit_l_max 22
_diffrn_reflns_limit_l_min -22
_diffrn_reflns_number 16740
_diffrn_reflns_point_group_measured_fraction_full 0.948
_diffrn_reflns_point_group_measured_fraction_max 0.933
_diffrn_reflns_theta_full 67.679
_diffrn_reflns_theta_max 72.582
_diffrn_reflns_theta_min 3.594
_diffrn_source 'micro-focus sealed X-ray tube'
_exptl_absorpt_coefficient_mu 1.730
_exptl_absorpt_correction_T_max 1.000
_exptl_absorpt_correction_T_min 0.837
_exptl_absorpt_correction_type gaussian
_exptl_absorpt_process_details
;
CrysAlisPro 1.171.38.46 (Rigaku Oxford Diffraction, 2015)
Empirical absorption correction using spherical harmonics,
 implemented in SCALE3 ABSPACK scaling algorithm.
;
_exptl_crystal_colour yellow
_exptl_crystal_density_diffrn 1.411
_exptl_crystal_description block
_exptl_crystal_F_000 3456
_exptl_crystal_recrystallization_method 'solvothermal synthesis'
_platon_squeeze_details
;
;
_refine_diff_density_max 0.824
_refine_diff_density_min -0.527
_refine_diff_density_rms 0.060
_refine_ls_abs_structure_details
;
 Flack x determined using 2907 quotients [(I+)-(I-)]/[(I+)+(I-)]
 (Parsons, Flack and Wagner, Acta Cryst. B69 (2013) 249-259).
;
_refine_ls_abs_structure_Flack 0.28(2)
_refine_ls_extinction_method none
_refine_ls_goodness_of_fit_ref 1.036
_refine_ls_hydrogen_treatment constr
_refine_ls_matrix_type full
_refine_ls_number_parameters 342
_refine_ls_number_reflns 7498
_refine_ls_number_restraints 1
_refine_ls_restrained_S_all 1.036
_refine_ls_R_factor_all 0.0482
_refine_ls_R_factor_gt 0.0461
_refine_ls_shift/su_max 0.001
_refine_ls_shift/su_mean 0.000
_refine_ls_structure_factor_coef Fsqd
_refine_ls_weighting_details 'w=1/[\s^2^(Fo^2^)+(0.0813P)^2^+4.4563P] where P=(Fo^2^+2Fc^2^)/3'
_refine_ls_weighting_scheme calc
_refine_ls_wR_factor_gt 0.1255
_refine_ls_wR_factor_ref 0.1271
_reflns_Friedel_coverage 0.825
_reflns_Friedel_fraction_full 0.893
_reflns_Friedel_fraction_max 0.874
_reflns_number_gt 7028
_reflns_number_total 7498
_reflns_threshold_expression 'I > 2\s(I)'
_cod_data_source_file d2ce00240j2.cif
_cod_data_source_block shelx
_cod_original_sg_symbol_Hall 'A 2 -2c'
_cod_original_sg_symbol_H-M 'A b m 2'
_cod_database_code 7244917
_shelx_shelxl_version_number 2014/7
_shelx_space_group_comment
;
The symmetry employed for this shelxl refinement is uniquely defined
by the following loop, which should always be used as a source of
symmetry information in preference to the above space-group names.
They are only intended as comments.
;

loop_
_space_group_symop_operation_xyz
'x, y, z'
'-x, -y, z'
'x, -y+1/2, z'
'-x, y+1/2, z'
'x, y+1/2, z+1/2'
'-x, -y+1/2, z+1/2'
'x, -y+1, z+1/2'
'-x, y+1, z+1/2'

loop_
_atom_site_label
_atom_site_type_symbol
_atom_site_fract_x
_atom_site_fract_y
_atom_site_fract_z
_atom_site_U_iso_or_equiv
_atom_site_adp_type
_atom_site_occupancy
_atom_site_site_symmetry_order
_atom_site_calc_flag
_atom_site_refinement_flags_posn
_atom_site_refinement_flags_adp
_atom_site_refinement_flags_occupancy
_atom_site_disorder_assembly
_atom_site_disorder_group
Zn01 Zn 0.74372(4) 0.7500 0.64612(3) 0.0241(2) Uani 1 2 d S T P . .
Zn02 Zn 0.76004(4) 0.7500 0.48161(3) 0.0249(2) Uani 1 2 d S T P . .
O003 O 0.8249(2) 0.80845(13) 0.6379(2) 0.0444(9) Uani 1 1 d . . . . .
O004 O 0.8331(3) 0.80777(16) 0.5163(2) 0.0505(11) Uani 1 1 d . . . . .
N73 N 0.7865(3) 0.7500 0.3728(3) 0.0246(10) Uani 1 2 d S T P . .
N83 N 0.7915(3) 0.65476(12) 0.3670(2) 0.0335(9) Uani 1 1 d . . . . .
H83A H 0.7899 0.6251 0.3420 0.040 Uiso 1 1 calc R U . . .
H83B H 0.7989 0.6536 0.4135 0.040 Uiso 1 1 calc R U . . .
C71 C 0.7822(3) 0.70353(16) 0.3328(2) 0.0297(9) Uani 1 1 d . . . . .
N71 N 0.7224(4) 0.7500 0.7553(3) 0.0324(12) Uani 1 2 d S T P . .
N74 N 0.7710(3) 0.70137(15) 0.2605(2) 0.0363(10) Uani 1 1 d . . . . .
N00A N 0.5999(3) 0.52875(12) 0.2839(2) 0.0405(8) Uani 1 1 d . . . . .
O00B O 0.6723(2) 0.68924(12) 0.6101(2) 0.0413(9) Uani 1 1 d . . . . .
N81 N 0.7159(3) 0.84273(14) 0.7593(2) 0.0442(11) Uani 1 1 d . . . . .
H81A H 0.7158 0.8731 0.7826 0.053 Uiso 1 1 calc R U . . .
H81B H 0.7118 0.8425 0.7124 0.053 Uiso 1 1 calc R U . . .
C11 C 0.8474(3) 0.82891(17) 0.5773(3) 0.0359(11) Uani 1 1 d . . . . .
N84A N 0.7443(6) 0.7500 0.1564(6) 0.080(4) Uani 1 2 d S T P . .
H84A H 0.7415 0.7802 0.1329 0.097 Uiso 0.5 1 calc R U P . .
H84B H 0.7370 0.7198 0.1338 0.097 Uiso 0.5 1 calc R U P . .
N72 N 0.7286(3) 0.7988(2) 0.8685(3) 0.0448(11) Uani 1 1 d . . . . .
N51 N 0.5648(2) 0.44038(11) 0.29983(18) 0.0364(8) Uani 1 1 d . . . . .
H51A H 0.5746 0.4068 0.3088 0.044 Uiso 1 1 calc R U . . .
H51B H 0.5185 0.4507 0.2934 0.044 Uiso 1 1 calc R U . . .
O00H O 0.6767(2) 0.69258(13) 0.4890(2) 0.0448(9) Uani 1 1 d . . . . .
C13 C 0.6083(3) 0.62237(16) 0.5456(2) 0.0330(10) Uani 1 1 d . . . . .
C101 C 0.6217(3) 0.47681(16) 0.2957(2) 0.0380(9) Uani 1 1 d . . . . .
C00K C 0.7307(5) 0.7500 0.9000(5) 0.0420(18) Uani 1 2 d S T P . .
C12 C 0.8922(4) 0.88008(19) 0.5811(3) 0.0466(14) Uani 1 1 d . . . . .
C00O C 0.5230(3) 0.52600(18) 0.5395(3) 0.0423(12) Uani 1 1 d . . . . .
N52 N 0.6409(3) 0.61717(12) 0.2647(2) 0.0463(9) Uani 1 1 d . . . . .
H52A H 0.5948 0.6267 0.2558 0.056 Uiso 1 1 calc R U . . .
H52B H 0.6767 0.6409 0.2629 0.056 Uiso 1 1 calc R U . . .
C00Q C 0.9755(4) 0.9761(2) 0.5809(3) 0.0599(17) Uani 1 1 d . . . . .
C00R C 0.7471(3) 0.5002(2) 0.3039(4) 0.0406(13) Uani 1 1 d . . . . .
C00T C 0.7223(3) 0.79696(17) 0.7951(3) 0.0344(10) Uani 1 1 d . . . . .
N41 N 0.7314(3) 0.55275(15) 0.2920(2) 0.0461(9) Uani 1 1 d . . . . .
C00Y C 0.6561(3) 0.67236(15) 0.5478(2) 0.0283(10) Uani 1 1 d . . . . .
N42 N 0.6924(3) 0.45920(13) 0.3060(2) 0.0434(9) Uani 1 1 d . . . . .
C015 C 0.6571(3) 0.56447(16) 0.2817(3) 0.0456(11) Uani 1 1 d . . . . .
C019 C 0.7599(5) 0.7500 0.2272(4) 0.041(2) Uani 1 2 d S T P . .
N53 N 0.8180(3) 0.48574(15) 0.3165(3) 0.0587(12) Uani 1 1 d . . . . .
H53A H 0.8533 0.5099 0.3170 0.070 Uiso 1 1 calc R U . . .
H53B H 0.8289 0.4521 0.3243 0.070 Uiso 1 1 calc R U . . .
C1A C 0.5623(7) 0.5408(4) 0.6047(6) 0.034(3) Uiso 0.415(14) 1 d . . P A 1
C2A C 0.6017(6) 0.5888(3) 0.6074(4) 0.022(2) Uiso 0.415(14) 1 d . . P A 1
C3A C 0.5740(7) 0.6044(4) 0.4784(6) 0.031(2) Uiso 0.415(14) 1 d . . P A 1
C4A C 0.5321(6) 0.5574(4) 0.4748(5) 0.024(2) Uiso 0.415(14) 1 d . . P A 1
C1B C 0.5261(6) 0.5556(4) 0.6069(5) 0.040(2) Uiso 0.585(14) 1 d . . P A 2
C2B C 0.5684(7) 0.6019(4) 0.6088(5) 0.046(2) Uiso 0.585(14) 1 d . . P A 2
C3B C 0.6018(5) 0.5920(3) 0.4810(4) 0.0258(16) Uiso 0.585(14) 1 d . . P A 2
C4B C 0.5612(6) 0.5446(4) 0.4753(6) 0.041(2) Uiso 0.585(14) 1 d . . P A 2
C11A C 0.9577(6) 0.9509(4) 0.5194(4) 0.035(2) Uiso 0.601(16) 1 d . . P B 3
C12A C 0.9216(6) 0.8995(3) 0.5168(4) 0.0305(19) Uiso 0.601(16) 1 d . . P B 3
C13A C 0.9080(6) 0.9038(4) 0.6454(5) 0.038(2) Uiso 0.601(16) 1 d . . P B 3
C14A C 0.9491(5) 0.9533(3) 0.6430(4) 0.0265(17) Uiso 0.601(16) 1 d . . P B 3
C11B C 0.9878(7) 0.9346(4) 0.5225(5) 0.029(3) Uiso 0.399(16) 1 d . . P B 4
C12B C 0.9493(8) 0.8872(4) 0.5206(5) 0.028(3) Uiso 0.399(16) 1 d . . P B 4
C13B C 0.8836(7) 0.9151(4) 0.6414(5) 0.023(2) Uiso 0.399(16) 1 d . . P B 4
C14B C 0.9243(7) 0.9637(4) 0.6443(5) 0.022(2) Uiso 0.399(16) 1 d . . P B 4
N82B N 0.7373(5) 0.7500 0.9731(5) 0.0535(18) Uani 1 2 d S T P . .
H82A H 0.7399 0.7197 0.9965 0.064 Uiso 0.5 1 calc R U P . .
H82B H 0.7389 0.7803 0.9966 0.064 Uiso 0.5 1 calc R U P . .

loop_
_atom_site_aniso_label
_atom_site_aniso_U_11
_atom_site_aniso_U_22
_atom_site_aniso_U_33
_atom_site_aniso_U_23
_atom_site_aniso_U_13
_atom_site_aniso_U_12
Zn01 0.0369(4) 0.0116(3) 0.0239(4) 0.000 0.0006(4) 0.000
Zn02 0.0371(4) 0.0117(3) 0.0259(4) 0.000 0.0007(4) 0.000
O003 0.054(2) 0.0358(15) 0.043(2) -0.0034(16) -0.003(2) -0.0148(15)
O004 0.072(3) 0.0435(19) 0.036(2) 0.0010(15) -0.0079(19) -0.0263(19)
N73 0.031(3) 0.0085(18) 0.034(3) 0.000 0.002(2) 0.000
N83 0.066(3) 0.0099(13) 0.0250(17) 0.0019(12) 0.0108(19) 0.0021(16)
C71 0.048(3) 0.0193(19) 0.022(2) 0.0012(16) 0.007(2) -0.0056(18)
N71 0.053(3) 0.021(2) 0.022(3) 0.000 0.006(2) 0.000
N74 0.075(3) 0.0123(16) 0.0212(19) -0.0068(15) 0.004(2) 0.0049(17)
N00A 0.069(3) 0.0167(13) 0.0357(17) -0.0011(12) -0.0053(17) -0.0066(15)
O00B 0.071(3) 0.0238(14) 0.0296(17) 0.0006(13) -0.0006(17) -0.0274(16)
N81 0.084(3) 0.0156(16) 0.033(2) -0.0107(15) -0.010(2) 0.0104(19)
C11 0.044(3) 0.0251(19) 0.038(3) 0.0009(18) -0.003(2) -0.0074(19)
N84A 0.176(11) 0.028(3) 0.038(5) 0.000 -0.003(5) 0.000
N72 0.061(3) 0.035(2) 0.038(3) 0.003(2) 0.000(2) -0.003(2)
N51 0.066(2) 0.0134(12) 0.0303(16) 0.0017(11) -0.0047(16) -0.0105(14)
O00H 0.073(2) 0.0303(15) 0.0307(18) -0.0006(14) 0.010(2) -0.0316(16)
C13 0.047(3) 0.0259(18) 0.027(2) -0.0013(15) 0.0035(19) -0.0098(19)
C101 0.061(3) 0.0319(19) 0.0211(16) -0.0043(14) 0.0001(16) 0.0051(18)
C00K 0.049(4) 0.036(4) 0.042(4) 0.000 0.002(3) 0.000
C12 0.066(4) 0.036(2) 0.038(3) 0.0031(19) -0.007(3) -0.029(2)
C00O 0.071(3) 0.0298(19) 0.026(2) 0.0092(17) -0.008(2) -0.029(2)
N52 0.056(2) 0.0132(14) 0.070(3) -0.0057(15) -0.003(2) -0.0037(14)
C00Q 0.098(5) 0.051(3) 0.031(3) -0.007(2) 0.004(3) -0.032(3)
C00R 0.059(3) 0.0285(18) 0.035(3) -0.006(2) 0.004(2) -0.0039(16)
C00T 0.042(3) 0.020(2) 0.041(3) -0.0029(19) -0.001(2) 0.0041(18)
N41 0.061(2) 0.0247(16) 0.052(2) -0.0089(16) -0.0038(19) -0.0009(16)
C00Y 0.041(2) 0.0181(16) 0.026(2) 0.0043(14) 0.0027(17) -0.0062(17)
N42 0.073(3) 0.0210(14) 0.0361(17) -0.0044(13) 0.0032(18) -0.0034(16)
C015 0.065(3) 0.0248(19) 0.047(2) -0.0142(17) 0.001(2) -0.0033(19)
C019 0.090(7) 0.018(3) 0.016(3) 0.000 0.003(3) 0.000
N53 0.064(3) 0.0266(17) 0.086(3) -0.015(2) 0.007(3) 0.0009(18)
N82B 0.107(5) 0.038(3) 0.016(3) 0.000 -0.002(3) 0.000

loop_
_atom_type_symbol
_atom_type_description
_atom_type_scat_dispersion_real
_atom_type_scat_dispersion_imag
_atom_type_scat_source
C C 0.0181 0.0091 'International Tables Vol C Tables 4.2.6.8 and 6.1.1.4'
H H 0.0000 0.0000 'International Tables Vol C Tables 4.2.6.8 and 6.1.1.4'
N N 0.0311 0.0180 'International Tables Vol C Tables 4.2.6.8 and 6.1.1.4'
O O 0.0492 0.0322 'International Tables Vol C Tables 4.2.6.8 and 6.1.1.4'
Zn Zn -1.5491 0.6778 'International Tables Vol C Tables 4.2.6.8 and 6.1.1.4'

loop_
_geom_angle_atom_site_label_1
_geom_angle_atom_site_label_2
_geom_angle_atom_site_label_3
_geom_angle
_geom_angle_site_symmetry_1
_geom_angle_site_symmetry_3
_geom_angle_publ_flag
N71 Zn01 O003 101.67(18) . . ?
N71 Zn01 O003 101.67(18) . 3_565 ?
O003 Zn01 O003 90.0(2) . 3_565 ?
N71 Zn01 O00B 101.61(17) . 3_565 ?
O003 Zn01 O00B 83.81(18) . 3_565 ?
O003 Zn01 O00B 156.67(16) 3_565 3_565 ?
N71 Zn01 O00B 101.61(17) . . ?
O003 Zn01 O00B 156.67(16) . . ?
O003 Zn01 O00B 83.81(18) 3_565 . ?
O00B Zn01 O00B 93.0(2) 3_565 . ?
N71 Zn01 Zn02 174.8(2) . . ?
O003 Zn01 Zn02 81.94(12) . . ?
O003 Zn01 Zn02 81.94(12) 3_565 . ?
O00B Zn01 Zn02 74.93(10) 3_565 . ?
O00B Zn01 Zn02 74.93(10) . . ?
O004 Zn02 O004 89.5(3) . 3_565 ?
O004 Zn02 O00H 87.1(2) . 3_565 ?
O004 Zn02 O00H 157.58(17) 3_565 3_565 ?
O004 Zn02 O00H 157.58(17) . . ?
O004 Zn02 O00H 87.1(2) 3_565 . ?
O00H Zn02 O00H 87.6(2) 3_565 . ?
O004 Zn02 N73 99.19(17) . . ?
O004 Zn02 N73 99.18(17) 3_565 . ?
O00H Zn02 N73 103.24(15) 3_565 . ?
O00H Zn02 N73 103.24(15) . . ?
O004 Zn02 Zn01 75.43(13) . . ?
O004 Zn02 Zn01 75.43(12) 3_565 . ?
O00H Zn02 Zn01 82.27(11) 3_565 . ?
O00H Zn02 Zn01 82.27(11) . . ?
N73 Zn02 Zn01 172.25(16) . . ?
C11 O003 Zn01 124.0(3) . . ?
C11 O004 Zn02 134.2(4) . . ?
C71 N73 C71 114.5(5) . 3_565 ?
C71 N73 Zn02 120.7(3) . . ?
C71 N73 Zn02 120.7(3) 3_565 . ?
C71 N83 H83A 120.0 . . ?
C71 N83 H83B 120.0 . . ?
H83A N83 H83B 120.0 . . ?
N74 C71 N73 125.0(4) . . ?
N74 C71 N83 115.8(4) . . ?
N73 C71 N83 119.2(4) . . ?
C00T N71 C00T 115.7(6) . 3_565 ?
C00T N71 Zn01 121.6(3) . . ?
C00T N71 Zn01 121.6(3) 3_565 . ?
C71 N74 C019 115.4(4) . . ?
C015 N00A C101 114.4(4) . . ?
C00Y O00B Zn01 132.4(3) . . ?
C00T N81 H81A 120.0 . . ?
C00T N81 H81B 120.0 . . ?
H81A N81 H81B 120.0 . . ?
O004 C11 O003 123.0(4) . . ?
O004 C11 C12 119.9(5) . . ?
O003 C11 C12 117.2(4) . . ?
C019 N84A H84A 120.0 . . ?
C019 N84A H84B 120.0 . . ?
H84A N84A H84B 120.0 . . ?
C00K N72 C00T 113.7(5) . . ?
C101 N51 H51A 120.0 . . ?
C101 N51 H51B 120.0 . . ?
H51A N51 H51B 120.0 . . ?
C00Y O00H Zn02 123.1(3) . . ?
C2A C13 C3A 118.1(6) . . ?
C3B C13 C2B 116.7(5) . . ?
C3B C13 C00Y 120.6(5) . . ?
C2A C13 C00Y 120.7(5) . . ?
C3A C13 C00Y 120.9(5) . . ?
C2B C13 C00Y 122.7(5) . . ?
N42 C101 N51 118.1(4) . . ?
N42 C101 N00A 126.5(4) . . ?
N51 C101 N00A 115.3(4) . . ?
N72 C00K N72 128.7(8) 3_565 . ?
N72 C00K N82B 115.6(4) 3_565 . ?
N72 C00K N82B 115.6(4) . . ?
C13A C12 C12A 121.4(6) . . ?
C13A C12 C11 121.3(5) . . ?
C12A C12 C11 117.1(5) . . ?
C13B C12 C11 119.8(6) . . ?
C13B C12 C12B 125.2(6) . . ?
C11 C12 C12B 114.8(6) . . ?
C4A C00O C1A 120.0(6) . . ?
C4B C00O C1B 121.7(6) . . ?
C4A C00O C00O 121.4(4) . 2_665 ?
C1A C00O C00O 118.4(5) . 2_665 ?
C4B C00O C00O 121.6(4) . 2_665 ?
C1B C00O C00O 116.8(4) . 2_665 ?
C015 N52 H52A 120.0 . . ?
C015 N52 H52B 120.0 . . ?
H52A N52 H52B 120.0 . . ?
C11A C00Q C14A 116.0(6) . . ?
C11A C00Q C00Q 121.3(4) . 2_775 ?
C14A C00Q C00Q 122.7(4) . 2_775 ?
C00Q C00Q C11B 117.8(7) 2_775 . ?
C00Q C00Q C14B 121.3(5) 2_775 . ?
C11B C00Q C14B 120.0(6) . . ?
N53 C00R N41 119.0(5) . . ?
N53 C00R N42 116.9(5) . . ?
N41 C00R N42 124.1(5) . . ?
N81 C00T N72 118.5(5) . . ?
N81 C00T N71 117.6(5) . . ?
N72 C00T N71 124.0(5) . . ?
C00R N41 C015 115.3(4) . . ?
O00H C00Y O00B 126.2(4) . . ?
O00H C00Y C13 118.3(4) . . ?
O00B C00Y C13 115.5(4) . . ?
C101 N42 C00R 113.9(4) . . ?
N00A C015 N41 125.7(4) . . ?
N00A C015 N52 118.3(5) . . ?
N41 C015 N52 115.9(4) . . ?
N84A C019 N74 117.9(3) . 3_565 ?
N84A C019 N74 117.9(3) . . ?
N74 C019 N74 123.9(6) 3_565 . ?
C00R N53 H53A 120.0 . . ?
C00R N53 H53B 120.0 . . ?
H53A N53 H53B 120.0 . . ?
C2A C1A C00O 119.8(8) . . ?
C1A C2A C13 121.3(8) . . ?
C4A C3A C13 121.7(9) . . ?
C3A C4A C00O 118.6(8) . . ?
C2B C1B C00O 117.9(8) . . ?
C1B C2B C13 122.6(8) . . ?
C4B C3B C13 124.0(7) . . ?
C3B C4B C00O 117.2(8) . . ?
C00Q C11A C12A 123.6(7) . . ?
C12 C12A C11A 116.9(6) . . ?
C12 C13A C14A 116.9(7) . . ?
C00Q C14A C13A 124.1(7) . . ?
C12B C11B C00Q 122.5(9) . . ?
C11B C12B C12 114.7(8) . . ?
C14B C13B C12 119.9(8) . . ?
C13B C14B C00Q 117.0(8) . . ?
C00K N82B H82A 120.0 . . ?
C00K N82B H82B 120.0 . . ?
H82A N82B H82B 120.0 . . ?

loop_
_geom_bond_atom_site_label_1
_geom_bond_atom_site_label_2
_geom_bond_distance
_geom_bond_site_symmetry_2
_geom_bond_publ_flag
Zn01 N71 2.029(6) . ?
Zn01 O003 2.032(4) . ?
Zn01 O003 2.032(4) 3_565 ?
Zn01 O00B 2.060(3) 3_565 ?
Zn01 O00B 2.060(3) . ?
Zn01 Zn02 3.0183(7) . ?
Zn02 O004 2.018(4) . ?
Zn02 O004 2.018(4) 3_565 ?
Zn02 O00H 2.040(3) 3_565 ?
Zn02 O00H 2.040(3) . ?
Zn02 N73 2.041(5) . ?
O003 C11 1.279(6) . ?
O004 C11 1.256(6) . ?
N73 C71 1.359(5) . ?
N73 C71 1.359(5) 3_565 ?
N83 C71 1.362(5) . ?
N83 H83A 0.8600 . ?
N83 H83B 0.8600 . ?
C71 N74 1.337(6) . ?
N71 C00T 1.364(5) . ?
N71 C00T 1.364(5) 3_565 ?
N74 C019 1.355(5) . ?
N00A C015 1.336(6) . ?
N00A C101 1.351(5) . ?
O00B C00Y 1.244(6) . ?
N81 C00T 1.307(6) . ?
N81 H81A 0.8600 . ?
N81 H81B 0.8600 . ?
C11 C12 1.487(6) . ?
N84A C019 1.323(14) . ?
N84A H84A 0.8600 . ?
N84A H84B 0.8600 . ?
N72 C00K 1.331(6) . ?
N72 C00T 1.346(8) . ?
N51 C101 1.346(6) . ?
N51 H51A 0.8600 . ?
N51 H51B 0.8600 . ?
O00H C00Y 1.238(6) . ?
C13 C3B 1.400(9) . ?
C13 C2A 1.403(9) . ?
C13 C3A 1.437(11) . ?
C13 C2B 1.441(11) . ?
C13 C00Y 1.490(6) . ?
C101 N42 1.331(7) . ?
C00K N72 1.331(6) 3_565 ?
C00K N82B 1.341(12) . ?
C12 C13A 1.341(11) . ?
C12 C12A 1.369(9) . ?
C12 C13B 1.407(11) . ?
C12 C12B 1.504(12) . ?
C00O C4A 1.421(10) . ?
C00O C1A 1.425(11) . ?
C00O C4B 1.426(11) . ?
C00O C1B 1.433(10) . ?
C00O C00O 1.513(8) 2_665 ?
N52 C015 1.363(6) . ?
N52 H52A 0.8600 . ?
N52 H52B 0.8600 . ?
C00Q C11A 1.321(9) . ?
C00Q C14A 1.348(9) . ?
C00Q C00Q 1.458(11) 2_775 ?
C00Q C11B 1.492(11) . ?
C00Q C14B 1.500(12) . ?
C00R N53 1.318(7) . ?
C00R N41 1.339(7) . ?
C00R N42 1.395(7) . ?
N41 C015 1.353(7) . ?
C019 N74 1.355(5) 3_565 ?
N53 H53A 0.8600 . ?
N53 H53B 0.8600 . ?
C1A C2A 1.370(13) . ?
C3A C4A 1.372(13) . ?
C1B C2B 1.361(13) . ?
C3B C4B 1.372(10) . ?
C11A C12A 1.415(11) . ?
C13A C14A 1.416(10) . ?
C11B C12B 1.348(14) . ?
C13B C14B 1.393(12) . ?
N82B H82A 0.8600 . ?
N82B H82B 0.8600 . ?

loop_
_platon_squeeze_void_nr
_platon_squeeze_void_average_x
_platon_squeeze_void_average_y
_platon_squeeze_void_average_z
_platon_squeeze_void_volume
_platon_squeeze_void_count_electrons
_platon_squeeze_void_content
1 0.026 0.224 -0.051 3748 1181 ' '
